data_4329156
loop_
_publ_author_name
'Frederic Poineau'
'Erik V. Johnstone'
'Philippe F. Weck'
'Paul M. Forster'
'Eunja Kim'
'Kenneth R. Czerwinski'
'Alfred P. Sattelberger'

_publ_section_title
;
 \b-Technetium Trichloride: Formation, Structure, and First-Principles
 Calculations
;
_journal_name_full 'Inorganic Chemistry'
_journal_page_first 4915
_journal_page_last 4917
_journal_paper_doi 10.1021/ic300612k
_journal_volume 51
_journal_year 2012
_chemical_formula_sum 'Cl3 Tc'
_chemical_formula_weight 204.35
_chemical_name_systematic
; 
 ? 
;
_space_group_IT_number 12
_symmetry_cell_setting monoclinic
_symmetry_space_group_name_Hall '-C 2y'
_symmetry_space_group_name_H-M 'C 1 2/m 1'
_atom_sites_solution_hydrogens none
_atom_sites_solution_primary patterson
_atom_sites_solution_secondary none
_audit_creation_method SHELXL-97
_cell_angle_alpha 90.00
_cell_angle_beta 108.687(6)
_cell_angle_gamma 90.00
_cell_formula_units_Z 4
_cell_length_a 5.986(3)
_cell_length_b 9.725(5)
_cell_length_c 6.194(3)
_cell_measurement_temperature 100(2)
_cell_volume 341.6(3)
_computing_structure_refinement 'SHELXL-97 (Sheldrick, 2008)'
_computing_structure_solution 'SHELXS-97 (Sheldrick, 2008)'
_diffrn_ambient_temperature 100(2)
_diffrn_measured_fraction_theta_full 1.000
_diffrn_measured_fraction_theta_max 1.000
_diffrn_radiation_monochromator graphite
_diffrn_radiation_source 'fine-focus sealed tube'
_diffrn_radiation_type MoK\a
_diffrn_radiation_wavelength 0.71073
_diffrn_reflns_av_R_equivalents 0.0000
_diffrn_reflns_av_sigmaI/netI 0.0402
_diffrn_reflns_limit_h_max 7
_diffrn_reflns_limit_h_min -7
_diffrn_reflns_limit_k_max 12
_diffrn_reflns_limit_k_min 0
_diffrn_reflns_limit_l_max 8
_diffrn_reflns_limit_l_min 0
_diffrn_reflns_number 447
_diffrn_reflns_theta_full 28.27
_diffrn_reflns_theta_max 28.27
_diffrn_reflns_theta_min 3.47
_exptl_absorpt_coefficient_mu 6.270
_exptl_absorpt_correction_T_max 0.746513
_exptl_absorpt_correction_T_min 0.515241
_exptl_absorpt_correction_type multi-scan
_exptl_crystal_density_diffrn 3.974
_exptl_crystal_F_000 376
_exptl_crystal_size_max 0.1
_exptl_crystal_size_mid 0.04
_exptl_crystal_size_min 0.04
_refine_diff_density_max 4.321
_refine_diff_density_min -1.377
_refine_diff_density_rms 0.524
_refine_ls_extinction_method none
_refine_ls_goodness_of_fit_ref 1.181
_refine_ls_hydrogen_treatment none
_refine_ls_matrix_type full
_refine_ls_number_parameters 22
_refine_ls_number_reflns 447
_refine_ls_number_restraints 0
_refine_ls_restrained_S_all 1.181
_refine_ls_R_factor_all 0.0714
_refine_ls_R_factor_gt 0.0703
_refine_ls_shift/su_max 0.000
_refine_ls_shift/su_mean 0.000
_refine_ls_structure_factor_coef Fsqd
_refine_ls_weighting_details 'calc w=1/[\s^2^(Fo^2^)+(0.0922P)^2^+13.8396P] where P=(Fo^2^+2Fc^2^)/3'
_refine_ls_weighting_scheme calc
_refine_ls_wR_factor_gt 0.1765
_refine_ls_wR_factor_ref 0.1774
_reflns_number_gt 432
_reflns_number_total 447
_reflns_threshold_expression >2sigma(I)
_cod_data_source_file ic300612k_si_002.cif
_cod_data_source_block beta-TcCl3_0m
_cod_database_code 4329156

loop_
_symmetry_equiv_pos_as_xyz
'x, y, z'
'-x, y, -z'
'x+1/2, y+1/2, z'
'-x+1/2, y+1/2, -z'
'-x, -y, -z'
'x, -y, z'
'-x+1/2, -y+1/2, -z'
'x+1/2, -y+1/2, z'

loop_
_atom_site_label
_atom_site_type_symbol
_atom_site_fract_x
_atom_site_fract_y
_atom_site_fract_z
_atom_site_U_iso_or_equiv
_atom_site_adp_type
_atom_site_occupancy
_atom_site_symmetry_multiplicity
_atom_site_calc_flag
_atom_site_refinement_flags
Tc1 Tc 0.0000 0.14708(13) 0.0000 0.0253(5) Uani 1 2 d S
Cl1 Cl 0.2495(6) 0.0000 0.2624(6) 0.0239(7) Uani 1 2 d S
Cl2 Cl 0.7409(4) 0.1691(2) 0.2247(4) 0.0235(6) Uani 1 1 d .

loop_
_atom_site_aniso_label
_atom_site_aniso_U_11
_atom_site_aniso_U_22
_atom_site_aniso_U_33
_atom_site_aniso_U_23
_atom_site_aniso_U_13
_atom_site_aniso_U_12
Tc1 0.0235(7) 0.0376(8) 0.0133(6) 0.000 0.0039(4) 0.000
Cl1 0.0223(14) 0.0276(15) 0.0214(15) 0.000 0.0063(11) 0.000
Cl2 0.0221(11) 0.0307(12) 0.0178(11) 0.0007(8) 0.0066(8) 0.0015(8)

loop_
_atom_type_symbol
_atom_type_description
_atom_type_scat_dispersion_real
_atom_type_scat_dispersion_imag
_atom_type_scat_source
Cl Cl 0.1484 0.1585 'International Tables Vol C Tables 4.2.6.8 and 6.1.1.4'
Tc Tc -1.4390 0.7593 'International Tables Vol C Tables 4.2.6.8 and 6.1.1.4'

loop_
_geom_angle_atom_site_label_1
_geom_angle_atom_site_label_2
_geom_angle_atom_site_label_3
_geom_angle
_geom_angle_site_symmetry_1
_geom_angle_site_symmetry_3
Cl1 Tc1 Cl1 103.71(12) 5 .
Cl1 Tc1 Cl2 92.25(10) 5 2_655
Cl1 Tc1 Cl2 94.07(10) . 2_655
Cl1 Tc1 Cl2 94.07(10) 5 1_455
Cl1 Tc1 Cl2 92.25(10) . 1_455
Cl2 Tc1 Cl2 169.75(13) 2_655 1_455
Cl1 Tc1 Cl2 170.25(9) 5 8_455
Cl1 Tc1 Cl2 85.50(8) . 8_455
Cl2 Tc1 Cl2 83.78(9) 2_655 8_455
Cl2 Tc1 Cl2 88.69(8) 1_455 8_455
Cl1 Tc1 Cl2 85.50(8) 5 7
Cl1 Tc1 Cl2 170.25(9) . 7
Cl2 Tc1 Cl2 88.69(8) 2_655 7
Cl2 Tc1 Cl2 83.78(9) 1_455 7
Cl2 Tc1 Cl2 85.51(12) 8_455 7
Cl1 Tc1 Tc1 51.85(6) 5 5
Cl1 Tc1 Tc1 51.85(6) . 5
Cl2 Tc1 Tc1 95.13(6) 2_655 5
Cl2 Tc1 Tc1 95.13(6) 1_455 5
Cl2 Tc1 Tc1 137.25(6) 8_455 5
Cl2 Tc1 Tc1 137.24(6) 7 5
Tc1 Cl1 Tc1 76.29(12) . 5
Tc1 Cl2 Tc1 96.22(9) 1_655 7

loop_
_geom_bond_atom_site_label_1
_geom_bond_atom_site_label_2
_geom_bond_distance
_geom_bond_site_symmetry_2
Tc1 Cl1 2.316(3) 5
Tc1 Cl1 2.316(3) .
Tc1 Cl2 2.403(2) 2_655
Tc1 Cl2 2.403(2) 1_455
Tc1 Cl2 2.434(3) 8_455
Tc1 Cl2 2.434(3) 7
Tc1 Tc1 2.861(3) 5
Cl1 Tc1 2.316(3) 5
Cl2 Tc1 2.403(2) 1_655
Cl2 Tc1 2.434(3) 7
